data_2241510
loop_
_publ_author_name
'Lahmidi, Sanae'
'Essaghouani, Abdelhanine'
'Essassi, El Mokhtar'
'Saadi, Mohamed'
'El Ammari, Lahcen'

_publ_section_title
;
 Crystal structure of
 (<i>Z</i>)-7,8-dichloro-4-(2-oxopropylidene)-4,5-dihydro-1<i>H</i>-1,5-benzodiazepin-2(3<i>H</i>)-one
;
_journal_coeditor_code TK5415
_journal_issue 12
_journal_name_full 'Acta Crystallographica Section E'
_journal_page_first o1059
_journal_page_last o1060
_journal_paper_doi 10.1107/S2056989015023750
_journal_volume 71
_journal_year 2015
_chemical_formula_iupac 'C12 H10 Cl2 N2 O2'
_chemical_formula_moiety 'C12 H10 Cl2 N2 O2'
_chemical_formula_sum 'C12 H10 Cl2 N2 O2'
_chemical_formula_weight 285.12
_chemical_name_systematic
(<i>Z</i>)-7,8-Dichloro-4-(2-oxopropylidene)-4,5-dihydro-1<i>H</i>-1,5-benzodiazepin-2(3<i>H</i>)-one
_space_group_crystal_system monoclinic
_space_group_IT_number 14
_space_group_name_Hall '-P 2yn'
_space_group_name_H-M_alt 'P 1 21/n 1'
_symmetry_space_group_name_Hall '-P 2yn'
_symmetry_space_group_name_H-M 'P 1 21/n 1'
_atom_sites_solution_hydrogens difmap
_audit_creation_method SHELXL-2014/7
_cell_angle_alpha 90
_cell_angle_beta 102.561(3)
_cell_angle_gamma 90
_cell_formula_units_Z 4
_cell_length_a 7.6789(4)
_cell_length_b 13.2199(6)
_cell_length_c 12.4129(7)
_cell_measurement_reflns_used 3299
_cell_measurement_temperature 296(2)
_cell_measurement_theta_max 29.111
_cell_measurement_theta_min 2.280
_cell_volume 1229.93(11)
_computing_cell_refinement
;
SAINT-Plus (Bruker, 2009)
;
_computing_data_collection
;
APEX2 (Bruker, 2009)
;
_computing_data_reduction
;
SAINT-Plus (Bruker, 2009)
;
_computing_molecular_graphics
;
ORTEP-3 for Windows (Farrugia, 2012)
;
_computing_publication_material
;
PLATON (Spek, 2009) and publCIF (Westrip, 2010)
;
_computing_structure_refinement
;
SHELXL2014 (Sheldrick, 2015)
;
_computing_structure_solution
;
SHELXS97 (Sheldrick, 2008)
;
_diffrn_ambient_temperature 296(2)
_diffrn_measured_fraction_theta_full 1.000
_diffrn_measured_fraction_theta_max 1.000
_diffrn_measurement_device_type 'Bruker X8 APEX'
_diffrn_measurement_method '\f and \w scans'
_diffrn_radiation_monochromator graphite
_diffrn_radiation_source 'fine-focus sealed tube'
_diffrn_radiation_type MoK\a
_diffrn_radiation_wavelength 0.71073
_diffrn_reflns_av_R_equivalents 0.0310
_diffrn_reflns_limit_h_max 10
_diffrn_reflns_limit_h_min -10
_diffrn_reflns_limit_k_max 18
_diffrn_reflns_limit_k_min -18
_diffrn_reflns_limit_l_max 16
_diffrn_reflns_limit_l_min -16
_diffrn_reflns_number 25693
_diffrn_reflns_theta_full 25.242
_diffrn_reflns_theta_max 29.111
_diffrn_reflns_theta_min 2.280
_exptl_absorpt_coefficient_mu 0.522
_exptl_absorpt_correction_T_max 0.7462
_exptl_absorpt_correction_T_min 0.6723
_exptl_absorpt_correction_type multi-scan
_exptl_absorpt_process_details
;
(SADABS; Bruker, 2009)
;
_exptl_crystal_colour Colourless
_exptl_crystal_density_diffrn 1.540
_exptl_crystal_description block
_exptl_crystal_F_000 584
_exptl_crystal_size_max 0.36
_exptl_crystal_size_mid 0.33
_exptl_crystal_size_min 0.24
_refine_diff_density_max 0.363
_refine_diff_density_min -0.330
_refine_ls_extinction_method none
_refine_ls_goodness_of_fit_ref 1.024
_refine_ls_hydrogen_treatment constr
_refine_ls_matrix_type full
_refine_ls_number_parameters 163
_refine_ls_number_reflns 3298
_refine_ls_number_restraints 0
_refine_ls_restrained_S_all 1.024
_refine_ls_R_factor_all 0.0487
_refine_ls_R_factor_gt 0.0379
_refine_ls_shift/su_max 0.001
_refine_ls_shift/su_mean 0.000
_refine_ls_structure_factor_coef Fsqd
_refine_ls_weighting_details 'w=1/[\s^2^(Fo^2^)+(0.0553P)^2^+0.6111P] where P=(Fo^2^+2Fc^2^)/3'
_refine_ls_weighting_scheme calc
_refine_ls_wR_factor_gt 0.1026
_refine_ls_wR_factor_ref 0.1121
_reflns_number_gt 2692
_reflns_number_total 3299
_reflns_threshold_expression 'I > 2\s(I)'
_cod_data_source_file tk5415sup1.cif
_cod_data_source_block I
_cod_database_code 2241510
_shelx_space_group_comment
;
The symmetry employed for this shelxl refinement is uniquely defined
by the following loop, which should always be used as a source of
symmetry information in preference to the above space-group names.
They are only intended as comments.
;

loop_
_space_group_symop_operation_xyz
'x, y, z'
'-x+1/2, y+1/2, -z+1/2'
'-x, -y, -z'
'x-1/2, -y-1/2, z-1/2'

loop_
_atom_site_type_symbol
_atom_site_label
_atom_site_fract_x
_atom_site_fract_y
_atom_site_fract_z
_atom_site_U_iso_or_equiv
_atom_site_adp_type
_atom_site_calc_flag
_atom_site_occupancy
C C1 0.5232(2) 0.21313(13) 0.49879(13) 0.0338(3) Uani d 1
C C2 0.5740(2) 0.30850(13) 0.54157(13) 0.0355(3) Uani d 1
C C3 0.6157(2) 0.38307(12) 0.47350(13) 0.0346(3) Uani d 1
H H3 0.6479 0.4470 0.5024 0.042 Uiso calc 1
C C4 0.6104(2) 0.36438(11) 0.36221(13) 0.0303(3) Uani d 1
C C5 0.5633(2) 0.26785(11) 0.31938(12) 0.0291(3) Uani d 1
C C6 0.5189(2) 0.19345(12) 0.38896(13) 0.0330(3) Uani d 1
H H6 0.4858 0.1294 0.3607 0.040 Uiso calc 1
C C7 0.6022(2) 0.46740(11) 0.19419(14) 0.0349(3) Uani d 1
C C8 0.4552(2) 0.40089(12) 0.13165(15) 0.0375(4) Uani d 1
H H8A 0.3586 0.3984 0.1707 0.045 Uiso calc 1
H H8B 0.4087 0.4298 0.0593 0.045 Uiso calc 1
C C9 0.5204(2) 0.29534(11) 0.11872(13) 0.0310(3) Uani d 1
C C10 0.5298(2) 0.25845(12) 0.01690(13) 0.0333(3) Uani d 1
H H10 0.4958 0.3007 -0.0440 0.040 Uiso calc 1
C C11 0.5889(2) 0.15901(12) -0.00056(13) 0.0330(3) Uani d 1
C C12 0.6037(3) 0.12898(15) -0.11491(14) 0.0424(4) Uani d 1
H H12A 0.5680 0.1847 -0.1645 0.064 Uiso calc 1
H H12B 0.7249 0.1111 -0.1145 0.064 Uiso calc 1
H H12C 0.5275 0.0720 -0.1388 0.064 Uiso calc 1
N N1 0.6678(2) 0.44232(10) 0.30134(12) 0.0352(3) Uani d 1
H H1 0.7364 0.4859 0.3410 0.042 Uiso d 1
N N2 0.5688(2) 0.23921(10) 0.21168(11) 0.0339(3) Uani d 1
H H2 0.6012 0.1781 0.2028 0.041 Uiso d 1
Cl Cl1 0.46370(7) 0.11838(4) 0.57991(4) 0.04762(15) Uani d 1
Cl Cl2 0.58703(8) 0.33611(4) 0.67921(4) 0.05696(17) Uani d 1
O O1 0.6604(2) 0.54018(9) 0.15280(11) 0.0496(3) Uani d 1
O O2 0.6297(2) 0.09619(9) 0.07595(10) 0.0451(3) Uani d 1

loop_
_atom_site_aniso_label
_atom_site_aniso_U_11
_atom_site_aniso_U_22
_atom_site_aniso_U_33
_atom_site_aniso_U_12
_atom_site_aniso_U_13
_atom_site_aniso_U_23
C1 0.0353(8) 0.0360(8) 0.0318(7) 0.0068(6) 0.0109(6) 0.0083(6)
C2 0.0383(9) 0.0408(8) 0.0278(7) 0.0116(7) 0.0080(6) 0.0008(6)
C3 0.0383(9) 0.0313(7) 0.0330(8) 0.0052(6) 0.0053(6) -0.0031(6)
C4 0.0316(8) 0.0283(7) 0.0309(7) 0.0032(6) 0.0066(6) 0.0017(6)
C5 0.0317(8) 0.0281(7) 0.0278(7) 0.0031(6) 0.0069(6) 0.0018(5)
C6 0.0389(9) 0.0276(7) 0.0330(8) 0.0009(6) 0.0089(6) 0.0022(6)
C7 0.0438(9) 0.0245(7) 0.0383(8) 0.0055(6) 0.0136(7) 0.0015(6)
C8 0.0410(9) 0.0325(8) 0.0370(8) 0.0075(7) 0.0043(7) 0.0044(6)
C9 0.0328(8) 0.0278(7) 0.0309(7) -0.0020(6) 0.0039(6) 0.0031(6)
C10 0.0407(9) 0.0315(7) 0.0258(7) -0.0023(6) 0.0029(6) 0.0055(6)
C11 0.0353(8) 0.0346(8) 0.0273(7) -0.0037(6) 0.0028(6) 0.0009(6)
C12 0.0495(10) 0.0468(10) 0.0306(8) -0.0034(8) 0.0083(7) -0.0031(7)
N1 0.0416(8) 0.0275(6) 0.0359(7) -0.0056(5) 0.0073(6) -0.0001(5)
N2 0.0487(8) 0.0253(6) 0.0287(6) 0.0033(5) 0.0104(6) 0.0020(5)
Cl1 0.0591(3) 0.0464(3) 0.0420(2) 0.0054(2) 0.0213(2) 0.01498(18)
Cl2 0.0855(4) 0.0567(3) 0.0300(2) 0.0141(3) 0.0155(2) -0.00200(18)
O1 0.0731(10) 0.0323(6) 0.0465(7) -0.0059(6) 0.0199(7) 0.0064(5)
O2 0.0680(9) 0.0334(6) 0.0318(6) 0.0095(6) 0.0061(6) 0.0038(5)

loop_
_atom_type_symbol
_atom_type_description
_atom_type_scat_dispersion_real
_atom_type_scat_dispersion_imag
_atom_type_scat_source
C C 0.0033 0.0016 'International Tables Vol C Tables 4.2.6.8 and 6.1.1.4'
H H 0.0000 0.0000 'International Tables Vol C Tables 4.2.6.8 and 6.1.1.4'
N N 0.0061 0.0033 'International Tables Vol C Tables 4.2.6.8 and 6.1.1.4'
Cl Cl 0.1484 0.1585 'International Tables Vol C Tables 4.2.6.8 and 6.1.1.4'
O O 0.0106 0.0060 'International Tables Vol C Tables 4.2.6.8 and 6.1.1.4'

loop_
_geom_angle_atom_site_label_1
_geom_angle_atom_site_label_2
_geom_angle_atom_site_label_3
_geom_angle
C6 C1 C2 119.49(15)
C6 C1 Cl1 119.04(13)
C2 C1 Cl1 121.46(13)
C3 C2 C1 119.79(15)
C3 C2 Cl2 118.88(13)
C1 C2 Cl2 121.34(13)
C2 C3 C4 121.26(15)
C2 C3 H3 119.4
C4 C3 H3 119.4
C3 C4 C5 119.15(14)
C3 C4 N1 117.25(14)
C5 C4 N1 123.37(14)
N2 C5 C4 123.42(14)
N2 C5 C6 117.50(14)
C4 C5 C6 118.95(14)
C1 C6 C5 121.34(15)
C1 C6 H6 119.3
C5 C6 H6 119.3
O1 C7 N1 120.91(17)
O1 C7 C8 123.03(16)
N1 C7 C8 116.06(14)
C9 C8 C7 111.53(14)
C9 C8 H8A 109.3
C7 C8 H8A 109.3
C9 C8 H8B 109.3
C7 C8 H8B 109.3
H8A C8 H8B 108.0
N2 C9 C10 122.05(14)
N2 C9 C8 116.99(14)
C10 C9 C8 120.95(14)
C9 C10 C11 123.48(14)
C9 C10 H10 118.3
C11 C10 H10 118.3
O2 C11 C10 122.29(15)
O2 C11 C12 119.00(15)
C10 C11 C12 118.71(15)
C11 C12 H12A 109.5
C11 C12 H12B 109.5
H12A C12 H12B 109.5
C11 C12 H12C 109.5
H12A C12 H12C 109.5
H12B C12 H12C 109.5
C7 N1 C4 127.87(14)
C7 N1 H1 116.6
C4 N1 H1 114.1
C9 N2 C5 127.32(13)
C9 N2 H2 116.1
C5 N2 H2 116.5

loop_
_geom_bond_atom_site_label_1
_geom_bond_atom_site_label_2
_geom_bond_distance
C1 C6 1.381(2)
C1 C2 1.391(2)
C1 Cl1 1.7297(16)
C2 C3 1.380(2)
C2 Cl2 1.7286(17)
C3 C4 1.395(2)
C3 H3 0.9300
C4 C5 1.399(2)
C4 N1 1.404(2)
C5 N2 1.3989(19)
C5 C6 1.399(2)
C6 H6 0.9300
C7 O1 1.220(2)
C7 N1 1.357(2)
C7 C8 1.506(2)
C8 C9 1.503(2)
C8 H8A 0.9700
C8 H8B 0.9700
C9 N2 1.3541(19)
C9 C10 1.371(2)
C10 C11 1.422(2)
C10 H10 0.9300
C11 O2 1.2491(19)
C11 C12 1.502(2)
C12 H12A 0.9600
C12 H12B 0.9600
C12 H12C 0.9600
N1 H1 0.8599
N2 H2 0.8600

loop_
_geom_hbond_atom_site_label_D
_geom_hbond_atom_site_label_H
_geom_hbond_atom_site_label_A
_geom_hbond_site_symmetry_A
_geom_hbond_distance_DH
_geom_hbond_distance_HA
_geom_hbond_distance_DA
_geom_hbond_angle_DHA
N2 H2 O2 . 0.86 1.96 2.6410(18) 135
N1 H1 O2 2_655 0.86 1.95 2.8010(19) 173

_cod_database_fobs_code 2241510
